data_7128558
loop_
_publ_author_name
'Mokrai, R\'eka'
'Mocanu, Anabella'
'Duffy, Matthew P.'
'Vives, Thomas'
'Caytan, Elsa'
'Dorcet, Vincent'
'Roisnel, Thierry'
'Nyul\'aszi, L\'aszl\'o'
'Benk\>o, Zolt\'an'
'Bouit, Pierre-Antoine'
'Hissler, Muriel'

_publ_section_title
;
 Stereospecific synthesis of chiral P-containing polyaromatics based on
 7-membered P-rings.
;
_journal_issue 59
_journal_name_full 'Chemical communications (Cambridge, England)'
_journal_page_first 7256
_journal_page_last 7259
_journal_paper_doi 10.1039/d1cc02293h
_journal_volume 57
_journal_year 2021
_chemical_absolute_configuration ad
_chemical_compound_source 'synthesis as described'
_chemical_formula_moiety 'C32 H21 O P'
_chemical_formula_sum 'C32 H21 O P'
_chemical_formula_weight 452.46
_space_group_crystal_system orthorhombic
_space_group_IT_number 19
_space_group_name_Hall 'P 2ac 2ab'
_space_group_name_H-M_alt 'P 21 21 21'
_atom_sites_solution_hydrogens geom
_audit_update_record
;
2019-06-06 deposited with the CCDC.	2021-06-21 downloaded from the CCDC.
;
_cell_angle_alpha 90
_cell_angle_beta 90
_cell_angle_gamma 90
_cell_formula_units_Z 4
_cell_length_a 8.3929(7)
_cell_length_b 15.4894(12)
_cell_length_c 17.3100(16)
_cell_measurement_reflns_used 9904
_cell_measurement_temperature 150(2)
_cell_measurement_theta_max 27.4879
_cell_measurement_theta_min 2.6299
_cell_measurement_wavelength 0.71073
_cell_volume 2250.3(3)
_computing_cell_refinement 'APEX3 (Bruker, 2015); SAINT (Bruker, 2014)'
_computing_data_collection 'SAINT (Bruker, 2014)'
_computing_data_reduction 'SAINT (Bruker, 2014)'
_computing_molecular_graphics 'SXGRAPH (Farrugia, 1999), Mercury (CSD, 2016)'
_computing_publication_material 'CRYSCALC (T. Roisnel, local program, 2018)'
_computing_structure_refinement 'SHELXL-2018_3 (Sheldrick, 2018)'
_computing_structure_solution 'SHELXT (Sheldrick, 2015)'
_diffrn_ambient_temperature 150(2)
_diffrn_detector '(CMOS) PHOTON 100'
_diffrn_measured_fraction_theta_full 0.997
_diffrn_measured_fraction_theta_max 0.997
_diffrn_measurement_device_type 'D8 VENTURE Bruker AXS'
_diffrn_measurement_method 'rotation images'
_diffrn_radiation_monochromator 'multilayer monochromator'
_diffrn_radiation_probe x-ray
_diffrn_radiation_source 'Incoatec microfocus sealed tube'
_diffrn_radiation_type MoK\a
_diffrn_radiation_wavelength 0.71073
_diffrn_reflns_av_R_equivalents 0.0820
_diffrn_reflns_av_unetI/netI 0.0438
_diffrn_reflns_limit_h_max 10
_diffrn_reflns_limit_h_min -10
_diffrn_reflns_limit_k_max 20
_diffrn_reflns_limit_k_min -20
_diffrn_reflns_limit_l_max 22
_diffrn_reflns_limit_l_min -22
_diffrn_reflns_number 42334
_diffrn_reflns_theta_full 25.242
_diffrn_reflns_theta_max 27.484
_diffrn_reflns_theta_min 3.001
_exptl_absorpt_coefficient_mu 0.146
_exptl_absorpt_correction_T_max 0.994
_exptl_absorpt_correction_T_min 0.755
_exptl_absorpt_correction_type multi-scan
_exptl_absorpt_process_details
;
  [Sheldrick, G.M. (2014). SADABS Bruker AXS Inc., Madison, Wisconsin, USA]
;
_exptl_crystal_colour colourless
_exptl_crystal_density_diffrn 1.335
_exptl_crystal_description stick
_exptl_crystal_F_000 944
_exptl_crystal_size_max 0.590
_exptl_crystal_size_mid 0.060
_exptl_crystal_size_min 0.040
_refine_diff_density_max 0.230
_refine_diff_density_min -0.308
_refine_diff_density_rms 0.048
_refine_ls_abs_structure_details
;
Flack x determined using 1917 quotients [(I+)-(I-)]/[(I+)+(I-)]
(Parsons, Flack and Wagner, Acta Cryst. B69 (2013) 249-259).
;
_refine_ls_abs_structure_Flack -0.01(5)
_refine_ls_extinction_method none
_refine_ls_goodness_of_fit_ref 1.040
_refine_ls_hydrogen_treatment constr
_refine_ls_matrix_type full
_refine_ls_number_parameters 307
_refine_ls_number_reflns 5135
_refine_ls_number_restraints 0
_refine_ls_restrained_S_all 1.040
_refine_ls_R_factor_all 0.0428
_refine_ls_R_factor_gt 0.0366
_refine_ls_shift/su_max 0.004
_refine_ls_shift/su_mean 0.001
_refine_ls_structure_factor_coef Fsqd
_refine_ls_weighting_details 'w=1/[\s^2^(Fo^2^)+(0.0365P)^2^+0.9089P] where P=(Fo^2^+2Fc^2^)/3'
_refine_ls_weighting_scheme calc
_refine_ls_wR_factor_gt 0.0847
_refine_ls_wR_factor_ref 0.0881
_reflns_Friedel_coverage 0.763
_reflns_Friedel_fraction_full 0.998
_reflns_Friedel_fraction_max 0.998
_reflns_number_gt 4709
_reflns_number_total 5135
_reflns_threshold_expression >2sigma(I)
_cod_data_source_file d1cc02293h2.cif
_cod_data_source_block RM84
_cod_depositor_comments 'Adding full bibliography for 7128555--7128561.cif.'
_cod_database_code 7128558

loop_
_space_group_symop_operation_xyz
'x, y, z'
'-x+1/2, -y, z+1/2'
'-x, y+1/2, -z+1/2'
'x+1/2, -y+1/2, -z'

loop_
_atom_site_label
_atom_site_type_symbol
_atom_site_fract_x
_atom_site_fract_y
_atom_site_fract_z
_atom_site_U_iso_or_equiv
_atom_site_adp_type
_atom_site_occupancy
_atom_site_site_symmetry_order
_atom_site_calc_flag
_atom_site_refinement_flags_posn
_atom_site_refinement_flags_adp
_atom_site_refinement_flags_occupancy
_atom_site_disorder_assembly
_atom_site_disorder_group
P1 P 0.77001(7) 0.72466(4) 0.80696(3) 0.01337(14) Uani 1 1 d . . . . .
O1 O 0.9025(2) 0.70792(12) 0.86222(10) 0.0215(4) Uani 1 1 d . . . . .
C1 C 0.7858(3) 0.82663(16) 0.75726(14) 0.0159(5) Uani 1 1 d . . . . .
C2 C 0.8864(3) 0.83053(16) 0.69302(15) 0.0188(5) Uani 1 1 d . . . . .
H2 H 0.945774 0.781068 0.678058 0.023 Uiso 1 1 calc R U . . .
C3 C 0.8996(3) 0.90602(18) 0.65132(15) 0.0220(6) Uani 1 1 d . . . . .
H3 H 0.968604 0.908702 0.607870 0.026 Uiso 1 1 calc R U . . .
C4 C 0.8121(3) 0.97806(17) 0.67287(16) 0.0242(6) Uani 1 1 d . . . . .
H4 H 0.818656 1.029469 0.643115 0.029 Uiso 1 1 calc R U . . .
C5 C 0.7155(4) 0.97536(17) 0.73740(17) 0.0281(6) Uani 1 1 d . . . . .
H5 H 0.658366 1.025453 0.752769 0.034 Uiso 1 1 calc R U . . .
C6 C 0.7015(3) 0.89964(16) 0.77992(15) 0.0218(6) Uani 1 1 d . . . . .
H6 H 0.634716 0.897773 0.824212 0.026 Uiso 1 1 calc R U . . .
C11 C 0.5763(3) 0.71452(15) 0.85061(14) 0.0149(5) Uani 1 1 d . . . . .
C12 C 0.5702(3) 0.69234(16) 0.92903(15) 0.0201(5) Uani 1 1 d . . . . .
H12 H 0.666270 0.686953 0.957623 0.024 Uiso 1 1 calc R U . . .
C13 C 0.4254(4) 0.67819(17) 0.96523(16) 0.0251(6) Uani 1 1 d . . . . .
H13 H 0.421915 0.663574 1.018509 0.030 Uiso 1 1 calc R U . . .
C14 C 0.2857(3) 0.68553(16) 0.92310(16) 0.0229(6) Uani 1 1 d . . . . .
H14 H 0.186149 0.675876 0.947727 0.028 Uiso 1 1 calc R U . . .
C15 C 0.2899(3) 0.70685(15) 0.84523(15) 0.0185(5) Uani 1 1 d . . . . .
H15 H 0.193043 0.711523 0.817118 0.022 Uiso 1 1 calc R U . . .
C16 C 0.4346(3) 0.72150(15) 0.80774(14) 0.0143(4) Uani 1 1 d . . . . .
C17 C 0.4362(3) 0.75479(15) 0.72692(14) 0.0144(5) Uani 1 1 d . . . . .
C18 C 0.3394(3) 0.82916(16) 0.71440(15) 0.0182(5) Uani 1 1 d . . . . .
H18 H 0.267293 0.846866 0.753645 0.022 Uiso 1 1 calc R U . . .
C19 C 0.3475(3) 0.87524(17) 0.64792(16) 0.0209(5) Uani 1 1 d . . . . .
H19 H 0.283937 0.925540 0.641940 0.025 Uiso 1 1 calc R U . . .
C20 C 0.4497(3) 0.84912(15) 0.58753(15) 0.0169(5) Uani 1 1 d . . . . .
C21 C 0.4631(3) 0.89803(17) 0.51861(16) 0.0227(6) Uani 1 1 d . . . . .
H21 H 0.405229 0.950457 0.513744 0.027 Uiso 1 1 calc R U . . .
C22 C 0.5572(3) 0.87135(17) 0.45941(16) 0.0239(6) Uani 1 1 d . . . . .
H22 H 0.563549 0.904309 0.413225 0.029 Uiso 1 1 calc R U . . .
C23 C 0.6454(3) 0.79437(16) 0.46702(15) 0.0202(5) Uani 1 1 d . . . . .
H23 H 0.710032 0.775206 0.425373 0.024 Uiso 1 1 calc R U . . .
C24 C 0.6390(3) 0.74672(15) 0.53380(14) 0.0159(5) Uani 1 1 d . . . . .
H24 H 0.702168 0.696066 0.538231 0.019 Uiso 1 1 calc R U . . .
C25 C 0.5401(3) 0.77161(16) 0.59622(14) 0.0136(4) Uani 1 1 d . . . . .
C26 C 0.5318(3) 0.72416(15) 0.66782(13) 0.0123(4) Uani 1 1 d . . . . .
C27 C 0.6345(3) 0.64513(15) 0.67766(13) 0.0120(5) Uani 1 1 d . . . . .
C28 C 0.6129(3) 0.57085(15) 0.62922(14) 0.0134(5) Uani 1 1 d . . . . .
C29 C 0.4826(3) 0.56268(15) 0.57774(15) 0.0166(5) Uani 1 1 d . . . . .
H29 H 0.406029 0.607718 0.574545 0.020 Uiso 1 1 calc R U . . .
C30 C 0.4655(3) 0.49079(16) 0.53254(15) 0.0196(5) Uani 1 1 d . . . . .
H30 H 0.375886 0.486056 0.499254 0.024 Uiso 1 1 calc R U . . .
C31 C 0.5788(3) 0.42363(16) 0.53464(16) 0.0222(6) Uani 1 1 d . . . . .
H31 H 0.568167 0.375243 0.501324 0.027 Uiso 1 1 calc R U . . .
C32 C 0.7041(3) 0.42856(15) 0.58489(15) 0.0196(5) Uani 1 1 d . . . . .
H32 H 0.779402 0.382823 0.586852 0.023 Uiso 1 1 calc R U . . .
C33 C 0.7233(3) 0.50106(15) 0.63419(13) 0.0150(5) Uani 1 1 d . . . . .
C34 C 0.8496(3) 0.50493(15) 0.68883(15) 0.0169(5) Uani 1 1 d . . . . .
H34 H 0.925869 0.459702 0.691067 0.020 Uiso 1 1 calc R U . . .
C35 C 0.8614(3) 0.57296(16) 0.73771(14) 0.0163(5) Uani 1 1 d . . . . .
H35 H 0.942298 0.573289 0.776087 0.020 Uiso 1 1 calc R U . . .
C36 C 0.7549(3) 0.64347(14) 0.73240(13) 0.0132(4) Uani 1 1 d . . . . .

loop_
_atom_site_aniso_label
_atom_site_aniso_U_11
_atom_site_aniso_U_22
_atom_site_aniso_U_33
_atom_site_aniso_U_23
_atom_site_aniso_U_13
_atom_site_aniso_U_12
P1 0.0114(3) 0.0163(3) 0.0124(3) -0.0011(2) -0.0008(2) -0.0007(2)
O1 0.0185(9) 0.0295(10) 0.0165(9) -0.0011(8) -0.0051(7) 0.0002(8)
C1 0.0131(12) 0.0182(11) 0.0163(11) -0.0008(9) -0.0015(9) -0.0048(9)
C2 0.0160(12) 0.0196(11) 0.0209(12) -0.0025(11) 0.0009(11) -0.0010(9)
C3 0.0211(14) 0.0238(13) 0.0212(13) 0.0012(10) 0.0031(11) -0.0058(11)
C4 0.0262(15) 0.0183(13) 0.0281(14) 0.0039(10) -0.0053(11) -0.0038(11)
C5 0.0299(15) 0.0166(12) 0.0377(16) -0.0048(11) 0.0022(13) 0.0018(11)
C6 0.0238(14) 0.0181(12) 0.0236(13) -0.0054(10) 0.0060(11) -0.0034(10)
C11 0.0147(11) 0.0147(11) 0.0152(11) -0.0019(9) 0.0022(9) -0.0004(9)
C12 0.0241(14) 0.0204(12) 0.0158(12) -0.0018(10) 0.0019(10) -0.0010(11)
C13 0.0347(16) 0.0222(13) 0.0183(13) -0.0002(10) 0.0088(12) -0.0039(12)
C14 0.0252(14) 0.0158(12) 0.0277(13) -0.0036(10) 0.0142(11) -0.0051(11)
C15 0.0167(12) 0.0145(12) 0.0243(12) -0.0052(9) 0.0026(10) -0.0012(10)
C16 0.0149(10) 0.0107(9) 0.0172(11) -0.0043(10) 0.0007(9) 0.0003(9)
C17 0.0122(11) 0.0138(11) 0.0173(11) -0.0036(9) -0.0028(9) -0.0002(9)
C18 0.0138(12) 0.0201(12) 0.0206(13) -0.0064(10) -0.0012(10) 0.0042(10)
C19 0.0188(13) 0.0175(12) 0.0263(14) -0.0039(10) -0.0051(11) 0.0069(10)
C20 0.0154(12) 0.0137(11) 0.0215(13) -0.0014(10) -0.0057(10) 0.0011(9)
C21 0.0233(14) 0.0180(12) 0.0269(14) 0.0039(11) -0.0081(11) 0.0045(10)
C22 0.0251(14) 0.0246(13) 0.0218(13) 0.0093(11) -0.0039(11) -0.0003(11)
C23 0.0175(12) 0.0233(13) 0.0198(12) 0.0017(10) 0.0006(10) -0.0012(10)
C24 0.0141(11) 0.0147(11) 0.0188(11) 0.0009(9) -0.0002(9) 0.0004(9)
C25 0.0112(10) 0.0124(10) 0.0171(11) -0.0011(9) -0.0031(8) -0.0001(9)
C26 0.0109(10) 0.0109(10) 0.0149(11) -0.0022(9) -0.0027(8) -0.0006(9)
C27 0.0116(11) 0.0126(10) 0.0117(11) 0.0015(8) 0.0019(9) 0.0017(8)
C28 0.0169(12) 0.0108(10) 0.0127(11) 0.0027(8) 0.0020(9) -0.0009(9)
C29 0.0180(12) 0.0145(11) 0.0172(12) 0.0015(9) -0.0019(10) 0.0011(10)
C30 0.0239(13) 0.0194(12) 0.0156(12) 0.0003(10) -0.0023(10) -0.0047(10)
C31 0.0312(15) 0.0147(11) 0.0206(13) -0.0053(10) 0.0042(11) -0.0045(11)
C32 0.0271(14) 0.0112(10) 0.0205(12) 0.0003(9) 0.0063(11) 0.0008(10)
C33 0.0169(12) 0.0121(10) 0.0159(11) 0.0033(8) 0.0056(10) 0.0012(10)
C34 0.0161(11) 0.0139(11) 0.0209(12) 0.0043(10) 0.0036(10) 0.0038(9)
C35 0.0131(12) 0.0179(12) 0.0178(12) 0.0048(9) -0.0003(10) 0.0017(9)
C36 0.0140(12) 0.0126(10) 0.0130(10) 0.0008(8) 0.0013(9) -0.0009(9)

loop_
_atom_type_symbol
_atom_type_description
_atom_type_scat_dispersion_real
_atom_type_scat_dispersion_imag
_atom_type_scat_source
C C 0.0033 0.0016 'International Tables Vol C Tables 4.2.6.8 and 6.1.1.4'
H H 0.0000 0.0000 'International Tables Vol C Tables 4.2.6.8 and 6.1.1.4'
O O 0.0106 0.0060 'International Tables Vol C Tables 4.2.6.8 and 6.1.1.4'
P P 0.1023 0.0942 'International Tables Vol C Tables 4.2.6.8 and 6.1.1.4'

loop_
_geom_angle_atom_site_label_1
_geom_angle_atom_site_label_2
_geom_angle_atom_site_label_3
_geom_angle
_geom_angle_site_symmetry_1
_geom_angle_site_symmetry_3
_geom_angle_publ_flag
O1 P1 C11 112.93(11) . . ?
O1 P1 C1 113.83(11) . . ?
C11 P1 C1 110.05(12) . . ?
O1 P1 C36 112.95(11) . . ?
C11 P1 C36 100.14(11) . . ?
C1 P1 C36 105.90(11) . . ?
C6 C1 C2 119.8(2) . . ?
C6 C1 P1 122.71(19) . . ?
C2 C1 P1 117.50(19) . . ?
C3 C2 C1 120.1(2) . . ?
C3 C2 H2 119.9 . . ?
C1 C2 H2 119.9 . . ?
C2 C3 C4 119.9(2) . . ?
C2 C3 H3 120.0 . . ?
C4 C3 H3 120.0 . . ?
C5 C4 C3 120.3(2) . . ?
C5 C4 H4 119.9 . . ?
C3 C4 H4 119.9 . . ?
C4 C5 C6 120.2(3) . . ?
C4 C5 H5 119.9 . . ?
C6 C5 H5 119.9 . . ?
C1 C6 C5 119.6(2) . . ?
C1 C6 H6 120.2 . . ?
C5 C6 H6 120.2 . . ?
C12 C11 C16 120.0(2) . . ?
C12 C11 P1 117.5(2) . . ?
C16 C11 P1 122.39(18) . . ?
C13 C12 C11 120.6(3) . . ?
C13 C12 H12 119.7 . . ?
C11 C12 H12 119.7 . . ?
C12 C13 C14 119.4(2) . . ?
C12 C13 H13 120.3 . . ?
C14 C13 H13 120.3 . . ?
C13 C14 C15 120.6(3) . . ?
C13 C14 H14 119.7 . . ?
C15 C14 H14 119.7 . . ?
C14 C15 C16 120.8(3) . . ?
C14 C15 H15 119.6 . . ?
C16 C15 H15 119.6 . . ?
C15 C16 C11 118.6(2) . . ?
C15 C16 C17 120.0(2) . . ?
C11 C16 C17 121.0(2) . . ?
C26 C17 C18 119.7(2) . . ?
C26 C17 C16 125.4(2) . . ?
C18 C17 C16 114.6(2) . . ?
C19 C18 C17 121.7(2) . . ?
C19 C18 H18 119.2 . . ?
C17 C18 H18 119.2 . . ?
C18 C19 C20 120.6(2) . . ?
C18 C19 H19 119.7 . . ?
C20 C19 H19 119.7 . . ?
C19 C20 C21 121.2(2) . . ?
C19 C20 C25 119.1(2) . . ?
C21 C20 C25 119.7(2) . . ?
C22 C21 C20 121.2(2) . . ?
C22 C21 H21 119.4 . . ?
C20 C21 H21 119.4 . . ?
C21 C22 C23 119.5(2) . . ?
C21 C22 H22 120.3 . . ?
C23 C22 H22 120.3 . . ?
C24 C23 C22 120.9(2) . . ?
C24 C23 H23 119.6 . . ?
C22 C23 H23 119.6 . . ?
C23 C24 C25 121.3(2) . . ?
C23 C24 H24 119.4 . . ?
C25 C24 H24 119.4 . . ?
C24 C25 C20 117.4(2) . . ?
C24 C25 C26 123.0(2) . . ?
C20 C25 C26 119.6(2) . . ?
C17 C26 C25 119.2(2) . . ?
C17 C26 C27 121.8(2) . . ?
C25 C26 C27 118.9(2) . . ?
C36 C27 C28 118.5(2) . . ?
C36 C27 C26 120.6(2) . . ?
C28 C27 C26 120.8(2) . . ?
C29 C28 C33 118.1(2) . . ?
C29 C28 C27 122.5(2) . . ?
C33 C28 C27 119.3(2) . . ?
C30 C29 C28 120.9(2) . . ?
C30 C29 H29 119.6 . . ?
C28 C29 H29 119.6 . . ?
C29 C30 C31 121.0(2) . . ?
C29 C30 H30 119.5 . . ?
C31 C30 H30 119.5 . . ?
C32 C31 C30 119.6(2) . . ?
C32 C31 H31 120.2 . . ?
C30 C31 H31 120.2 . . ?
C31 C32 C33 120.9(2) . . ?
C31 C32 H32 119.5 . . ?
C33 C32 H32 119.5 . . ?
C32 C33 C34 121.2(2) . . ?
C32 C33 C28 119.3(2) . . ?
C34 C33 C28 119.5(2) . . ?
C35 C34 C33 120.2(2) . . ?
C35 C34 H34 119.9 . . ?
C33 C34 H34 119.9 . . ?
C34 C35 C36 120.9(2) . . ?
C34 C35 H35 119.5 . . ?
C36 C35 H35 119.5 . . ?
C27 C36 C35 121.3(2) . . ?
C27 C36 P1 121.79(17) . . ?
C35 C36 P1 116.55(18) . . ?

loop_
_geom_bond_atom_site_label_1
_geom_bond_atom_site_label_2
_geom_bond_distance
_geom_bond_site_symmetry_2
_geom_bond_publ_flag
P1 O1 1.4895(18) . ?
P1 C11 1.800(2) . ?
P1 C1 1.803(3) . ?
P1 C36 1.806(2) . ?
C1 C6 1.390(4) . ?
C1 C2 1.398(3) . ?
C2 C3 1.379(4) . ?
C2 H2 0.9500 . ?
C3 C4 1.387(4) . ?
C3 H3 0.9500 . ?
C4 C5 1.381(4) . ?
C4 H4 0.9500 . ?
C5 C6 1.390(4) . ?
C5 H5 0.9500 . ?
C6 H6 0.9500 . ?
C11 C12 1.401(4) . ?
C11 C16 1.406(3) . ?
C12 C13 1.384(4) . ?
C12 H12 0.9500 . ?
C13 C14 1.386(4) . ?
C13 H13 0.9500 . ?
C14 C15 1.388(4) . ?
C14 H14 0.9500 . ?
C15 C16 1.396(3) . ?
C15 H15 0.9500 . ?
C16 C17 1.491(3) . ?
C17 C26 1.384(3) . ?
C17 C18 1.426(3) . ?
C18 C19 1.356(4) . ?
C18 H18 0.9500 . ?
C19 C20 1.411(4) . ?
C19 H19 0.9500 . ?
C20 C21 1.418(4) . ?
C20 C25 1.428(3) . ?
C21 C22 1.358(4) . ?
C21 H21 0.9500 . ?
C22 C23 1.409(4) . ?
C22 H22 0.9500 . ?
C23 C24 1.373(3) . ?
C23 H23 0.9500 . ?
C24 C25 1.416(3) . ?
C24 H24 0.9500 . ?
C25 C26 1.443(3) . ?
C26 C27 1.507(3) . ?
C27 C36 1.385(3) . ?
C27 C28 1.435(3) . ?
C28 C29 1.416(4) . ?
C28 C33 1.426(3) . ?
C29 C30 1.369(4) . ?
C29 H29 0.9500 . ?
C30 C31 1.410(4) . ?
C30 H30 0.9500 . ?
C31 C32 1.367(4) . ?
C31 H31 0.9500 . ?
C32 C33 1.420(3) . ?
C32 H32 0.9500 . ?
C33 C34 1.422(4) . ?
C34 C35 1.355(4) . ?
C34 H34 0.9500 . ?
C35 C36 1.414(3) . ?
C35 H35 0.9500 . ?

loop_
_geom_torsion_atom_site_label_1
_geom_torsion_atom_site_label_2
_geom_torsion_atom_site_label_3
_geom_torsion_atom_site_label_4
_geom_torsion
_geom_torsion_site_symmetry_1
_geom_torsion_site_symmetry_2
_geom_torsion_site_symmetry_3
_geom_torsion_site_symmetry_4
_geom_torsion_publ_flag
O1 P1 C1 C6 -99.1(2) . . . . ?
C11 P1 C1 C6 28.8(3) . . . . ?
C36 P1 C1 C6 136.2(2) . . . . ?
O1 P1 C1 C2 81.5(2) . . . . ?
C11 P1 C1 C2 -150.52(19) . . . . ?
C36 P1 C1 C2 -43.1(2) . . . . ?
C6 C1 C2 C3 -1.3(4) . . . . ?
P1 C1 C2 C3 178.1(2) . . . . ?
C1 C2 C3 C4 -0.4(4) . . . . ?
C2 C3 C4 C5 2.0(4) . . . . ?
C3 C4 C5 C6 -1.9(4) . . . . ?
C2 C1 C6 C5 1.4(4) . . . . ?
P1 C1 C6 C5 -177.9(2) . . . . ?
C4 C5 C6 C1 0.2(4) . . . . ?
O1 P1 C11 C12 -0.3(2) . . . . ?
C1 P1 C11 C12 -128.7(2) . . . . ?
C36 P1 C11 C12 120.1(2) . . . . ?
O1 P1 C11 C16 -175.34(19) . . . . ?
C1 P1 C11 C16 56.2(2) . . . . ?
C36 P1 C11 C16 -55.0(2) . . . . ?
C16 C11 C12 C13 -0.8(4) . . . . ?
P1 C11 C12 C13 -176.0(2) . . . . ?
C11 C12 C13 C14 0.5(4) . . . . ?
C12 C13 C14 C15 0.0(4) . . . . ?
C13 C14 C15 C16 -0.1(4) . . . . ?
C14 C15 C16 C11 -0.2(3) . . . . ?
C14 C15 C16 C17 -172.5(2) . . . . ?
C12 C11 C16 C15 0.7(3) . . . . ?
P1 C11 C16 C15 175.61(18) . . . . ?
C12 C11 C16 C17 172.9(2) . . . . ?
P1 C11 C16 C17 -12.2(3) . . . . ?
C15 C16 C17 C26 -135.4(3) . . . . ?
C11 C16 C17 C26 52.5(3) . . . . ?
C15 C16 C17 C18 50.3(3) . . . . ?
C11 C16 C17 C18 -121.7(2) . . . . ?
C26 C17 C18 C19 -5.4(4) . . . . ?
C16 C17 C18 C19 169.2(2) . . . . ?
C17 C18 C19 C20 2.0(4) . . . . ?
C18 C19 C20 C21 -178.1(2) . . . . ?
C18 C19 C20 C25 2.3(4) . . . . ?
C19 C20 C21 C22 -177.7(3) . . . . ?
C25 C20 C21 C22 1.9(4) . . . . ?
C20 C21 C22 C23 -1.1(4) . . . . ?
C21 C22 C23 C24 -0.9(4) . . . . ?
C22 C23 C24 C25 2.1(4) . . . . ?
C23 C24 C25 C20 -1.2(3) . . . . ?
C23 C24 C25 C26 -179.0(2) . . . . ?
C19 C20 C25 C24 178.9(2) . . . . ?
C21 C20 C25 C24 -0.7(3) . . . . ?
C19 C20 C25 C26 -3.3(3) . . . . ?
C21 C20 C25 C26 177.1(2) . . . . ?
C18 C17 C26 C25 4.2(3) . . . . ?
C16 C17 C26 C25 -169.7(2) . . . . ?
C18 C17 C26 C27 -179.1(2) . . . . ?
C16 C17 C26 C27 6.9(4) . . . . ?
C24 C25 C26 C17 177.7(2) . . . . ?
C20 C25 C26 C17 0.0(3) . . . . ?
C24 C25 C26 C27 0.9(3) . . . . ?
C20 C25 C26 C27 -176.8(2) . . . . ?
C17 C26 C27 C36 -61.9(3) . . . . ?
C25 C26 C27 C36 114.8(2) . . . . ?
C17 C26 C27 C28 119.8(3) . . . . ?
C25 C26 C27 C28 -63.5(3) . . . . ?
C36 C27 C28 C29 172.8(2) . . . . ?
C26 C27 C28 C29 -8.9(3) . . . . ?
C36 C27 C28 C33 -5.3(3) . . . . ?
C26 C27 C28 C33 173.0(2) . . . . ?
C33 C28 C29 C30 -1.7(4) . . . . ?
C27 C28 C29 C30 -179.8(2) . . . . ?
C28 C29 C30 C31 -1.4(4) . . . . ?
C29 C30 C31 C32 2.8(4) . . . . ?
C30 C31 C32 C33 -1.0(4) . . . . ?
C31 C32 C33 C34 177.4(2) . . . . ?
C31 C32 C33 C28 -2.1(4) . . . . ?
C29 C28 C33 C32 3.4(3) . . . . ?
C27 C28 C33 C32 -178.4(2) . . . . ?
C29 C28 C33 C34 -176.0(2) . . . . ?
C27 C28 C33 C34 2.1(3) . . . . ?
C32 C33 C34 C35 -177.0(2) . . . . ?
C28 C33 C34 C35 2.4(4) . . . . ?
C33 C34 C35 C36 -3.8(4) . . . . ?
C28 C27 C36 C35 4.0(3) . . . . ?
C26 C27 C36 C35 -174.3(2) . . . . ?
C28 C27 C36 P1 -168.89(17) . . . . ?
C26 C27 C36 P1 12.8(3) . . . . ?
C34 C35 C36 C27 0.5(4) . . . . ?
C34 C35 C36 P1 173.8(2) . . . . ?
O1 P1 C36 C27 176.79(18) . . . . ?
C11 P1 C36 C27 56.4(2) . . . . ?
C1 P1 C36 C27 -58.0(2) . . . . ?
O1 P1 C36 C35 3.5(2) . . . . ?
C11 P1 C36 C35 -116.83(19) . . . . ?
C1 P1 C36 C35 128.77(19) . . . . ?
